data_1507033
loop_
_publ_author_name
'Sauer, Effiette L. O.'
'Barriault, Louis'

_publ_section_title
;
 Studies toward the total synthesis of Wiedemannic acid.
;
_journal_issue 19
_journal_name_full 'Organic letters'
_journal_page_first 3329
_journal_page_last 3332
_journal_paper_doi 10.1021/ol0487635
_journal_volume 6
_journal_year 2004
_chemical_formula_sum 'C19 H30 O4'
_chemical_formula_weight 322.43
_chemical_name_systematic
; 
 ? 
;
_space_group_IT_number 19
_symmetry_cell_setting orthorhombic
_symmetry_space_group_name_Hall 'P 2ac 2ab'
_symmetry_space_group_name_H-M 'P 21 21 21'
_atom_sites_solution_hydrogens geom
_atom_sites_solution_primary direct
_atom_sites_solution_secondary difmap
_audit_creation_method SHELXL-97
_cell_angle_alpha 90.00
_cell_angle_beta 90.00
_cell_angle_gamma 90.00
_cell_formula_units_Z 4
_cell_length_a 10.9208(19)
_cell_length_b 19.911(4)
_cell_length_c 7.9921(14)
_cell_measurement_reflns_used 936
_cell_measurement_temperature 206(2)
_cell_measurement_theta_max 25.40
_cell_measurement_theta_min 2.75
_cell_volume 1737.8(6)
_computing_cell_refinement 'Bruker SMART'
_computing_data_collection 'Bruker SMART'
_computing_data_reduction 'Bruker SAINT'
_computing_molecular_graphics 'Bruker SHELXTL'
_computing_publication_material 'Bruker SHELXTL'
_computing_structure_refinement 'SHELXL-97 (Sheldrick, 1997)'
_computing_structure_solution 'SHELXS-97 (Sheldrick, 1990)'
_diffrn_ambient_temperature 206(2)
_diffrn_measured_fraction_theta_full 0.999
_diffrn_measured_fraction_theta_max 0.999
_diffrn_measurement_device_type 'CCD area detector'
_diffrn_measurement_method 'phi and omega scans'
_diffrn_radiation_monochromator graphite
_diffrn_radiation_source 'fine-focus sealed tube'
_diffrn_radiation_type MoK\a
_diffrn_radiation_wavelength 0.71073
_diffrn_reflns_av_R_equivalents 0.0490
_diffrn_reflns_av_sigmaI/netI 0.0585
_diffrn_reflns_limit_h_max 13
_diffrn_reflns_limit_h_min -10
_diffrn_reflns_limit_k_max 24
_diffrn_reflns_limit_k_min -24
_diffrn_reflns_limit_l_max 9
_diffrn_reflns_limit_l_min -9
_diffrn_reflns_number 11869
_diffrn_reflns_theta_full 26.37
_diffrn_reflns_theta_max 26.37
_diffrn_reflns_theta_min 2.13
_exptl_absorpt_coefficient_mu 0.085
_exptl_absorpt_correction_T_max 1.
_exptl_absorpt_correction_T_min 0.91
_exptl_absorpt_correction_type multi-scan
_exptl_crystal_colour colorless
_exptl_crystal_density_diffrn 1.232
_exptl_crystal_density_method 'not measured'
_exptl_crystal_description rod
_exptl_crystal_F_000 704
_exptl_crystal_size_max 0.42
_exptl_crystal_size_mid 0.26
_exptl_crystal_size_min 0.24
_refine_diff_density_max 0.275
_refine_diff_density_min -0.266
_refine_diff_density_rms 0.061
_refine_ls_abs_structure_details 'Flack H D (1983), Acta Cryst. A39, 876-881'
_refine_ls_abs_structure_Flack 1(2)
_refine_ls_extinction_method none
_refine_ls_goodness_of_fit_ref 1.076
_refine_ls_hydrogen_treatment mixed
_refine_ls_matrix_type full
_refine_ls_number_parameters 215
_refine_ls_number_reflns 3515
_refine_ls_number_restraints 0
_refine_ls_restrained_S_all 1.076
_refine_ls_R_factor_all 0.0887
_refine_ls_R_factor_gt 0.0646
_refine_ls_shift/su_max 0.000
_refine_ls_shift/su_mean 0.000
_refine_ls_structure_factor_coef Fsqd
_refine_ls_weighting_details 'calc w=1/[\s^2^(Fo^2^)+(0.0510P)^2^+1.2873P] where P=(Fo^2^+2Fc^2^)/3'
_refine_ls_weighting_scheme calc
_refine_ls_wR_factor_gt 0.1373
_refine_ls_wR_factor_ref 0.1455
_reflns_number_gt 2653
_reflns_number_total 3515
_reflns_threshold_expression >2sigma(I)
_cod_data_source_file ol0487635si20040629_112501.cif
_cod_data_source_block lb402
_cod_depositor_comments
;
The following automatic conversions were performed:

'_symmetry_cell_setting' value 'Orthorhombic' changed to
'orthorhombic' according to
/home/saulius/struct/CIF-dictionaries/cif_core.dic dictionary named
'cif_core.dic' version 2.4.1 from
2010-06-29.

'_exptl_absorpt_correction_type' value 'Multiscan'
changed to 'multi-scan' according to
/home/saulius/struct/CIF-dictionaries/cif_core.dic dictionary named
'cif_core.dic' version 2.4.1 from 2010-06-29.

Automatic conversion script
Id: cif_fix_values 1715 2011-07-08 13:25:40Z adriana 
;
_cod_original_cell_volume 1737.8(5)
_cod_original_sg_symbol_H-M P2(1)2(1)2(1)
_cod_database_code 1507033

loop_
_symmetry_equiv_pos_as_xyz
'x, y, z'
'-x+1/2, -y, z+1/2'
'-x, y+1/2, -z+1/2'
'x+1/2, -y+1/2, -z'

loop_
_atom_site_label
_atom_site_type_symbol
_atom_site_fract_x
_atom_site_fract_y
_atom_site_fract_z
_atom_site_U_iso_or_equiv
_atom_site_adp_type
_atom_site_occupancy
_atom_site_symmetry_multiplicity
_atom_site_calc_flag
_atom_site_refinement_flags
C1 C 0.0193(3) 0.14181(15) 1.1909(4) 0.0221(7) Uani 1 1 d .
H1A H 0.0049 0.0929 1.1810 0.027 Uiso 1 1 calc R
C2 C 0.0811(3) 0.16217(16) 1.0251(4) 0.0275(8) Uani 1 1 d .
H2A H 0.0256 0.1531 0.9314 0.033 Uiso 1 1 calc R
H2B H 0.0992 0.2104 1.0263 0.033 Uiso 1 1 calc R
C3 C 0.1980(3) 0.12299(15) 1.0025(4) 0.0244(7) Uani 1 1 d .
O4 O 0.2161(2) 0.08898(12) 0.8787(3) 0.0351(6) Uani 1 1 d .
C5 C 0.2877(3) 0.12703(16) 1.1458(4) 0.0264(7) Uani 1 1 d .
H5A H 0.3104 0.1748 1.1607 0.032 Uiso 1 1 calc R
C6 C 0.4036(3) 0.0881(2) 1.1134(4) 0.0387(9) Uani 1 1 d .
H6A H 0.4439 0.1058 1.0131 0.046 Uiso 1 1 calc R
H6B H 0.3834 0.0409 1.0928 0.046 Uiso 1 1 calc R
C7 C 0.4908(3) 0.0929(2) 1.2615(5) 0.0390(9) Uani 1 1 d .
H7A H 0.5142 0.1399 1.2785 0.047 Uiso 1 1 calc R
H7B H 0.5654 0.0673 1.2368 0.047 Uiso 1 1 calc R
C8 C 0.4324(3) 0.06563(17) 1.4220(4) 0.0305(8) Uani 1 1 d .
H8A H 0.4142 0.0174 1.4048 0.037 Uiso 1 1 calc R
C9 C 0.5173(3) 0.07184(18) 1.5717(5) 0.0368(9) Uani 1 1 d .
H9A H 0.4750 0.0569 1.6717 0.055 Uiso 1 1 calc R
H9B H 0.5418 0.1184 1.5851 0.055 Uiso 1 1 calc R
H9C H 0.5893 0.0442 1.5539 0.055 Uiso 1 1 calc R
C10 C 0.3115(3) 0.10199(15) 1.4549(4) 0.0261(7) Uani 1 1 d .
H10A H 0.3300 0.1484 1.4870 0.031 Uiso 1 1 calc R
H10B H 0.2714 0.0805 1.5506 0.031 Uiso 1 1 calc R
C11 C 0.2200(3) 0.10358(15) 1.3080(4) 0.0245(7) Uani 1 1 d .
O12 O 0.1752(2) 0.03764(10) 1.2744(3) 0.0314(6) Uani 1 1 d .
H12A H 0.2176 0.0097 1.3251 0.047 Uiso 1 1 calc R
C13 C 0.1055(3) 0.14969(15) 1.3436(4) 0.0212(7) Uani 1 1 d .
C14 C 0.1475(3) 0.22284(16) 1.3740(5) 0.0311(8) Uani 1 1 d .
H14A H 0.1912 0.2391 1.2764 0.047 Uiso 0.50 1 calc PR
H14B H 0.2011 0.2243 1.4707 0.047 Uiso 0.50 1 calc PR
H14C H 0.0765 0.2510 1.3940 0.047 Uiso 0.50 1 calc PR
H14D H 0.1214 0.2372 1.4843 0.047 Uiso 0.50 1 calc PR
H14E H 0.1115 0.2519 1.2900 0.047 Uiso 0.50 1 calc PR
H14F H 0.2361 0.2253 1.3667 0.047 Uiso 0.50 1 calc PR
C15 C 0.0376(3) 0.12443(18) 1.5002(4) 0.0317(8) Uani 1 1 d .
H15A H 0.0265 0.0757 1.4914 0.038 Uiso 1 1 calc R
H15B H 0.0883 0.1333 1.5990 0.038 Uiso 1 1 calc R
C16 C -0.0868(3) 0.1575(2) 1.5240(4) 0.0387(9) Uani 1 1 d .
H16A H -0.0755 0.2058 1.5420 0.046 Uiso 1 1 calc R
H16B H -0.1263 0.1388 1.6237 0.046 Uiso 1 1 calc R
C17 C -0.1692(3) 0.14657(18) 1.3727(4) 0.0325(8) Uani 1 1 d .
H17A H -0.2478 0.1690 1.3920 0.039 Uiso 1 1 calc R
H17B H -0.1853 0.0984 1.3600 0.039 Uiso 1 1 calc R
C18 C -0.1122(3) 0.17366(15) 1.2095(4) 0.0260(7) Uani 1 1 d .
C19 C -0.1143(4) 0.25086(16) 1.2049(5) 0.0346(8) Uani 1 1 d .
H19A H -0.0725 0.2684 1.3028 0.052 Uiso 0.50 1 calc PR
H19B H -0.1984 0.2664 1.2045 0.052 Uiso 0.50 1 calc PR
H19C H -0.0732 0.2665 1.1046 0.052 Uiso 0.50 1 calc PR
H19D H -0.1569 0.2658 1.1052 0.052 Uiso 0.50 1 calc PR
H19E H -0.0310 0.2678 1.2034 0.052 Uiso 0.50 1 calc PR
H19F H -0.1562 0.2677 1.3033 0.052 Uiso 0.50 1 calc PR
C20 C -0.1920(3) 0.14959(17) 1.0631(4) 0.0307(8) Uani 1 1 d .
O21 O -0.2470(3) 0.18505(14) 0.9714(4) 0.0726(11) Uani 1 1 d .
O22 O -0.1951(2) 0.08298(12) 1.0489(3) 0.0473(7) Uani 1 1 d .
C23 C -0.2702(4) 0.0564(2) 0.9165(5) 0.0507(11) Uani 1 1 d .
H23A H -0.2447 0.0108 0.8912 0.076 Uiso 0.50 1 calc PR
H23B H -0.2613 0.0841 0.8174 0.076 Uiso 0.50 1 calc PR
H23C H -0.3553 0.0562 0.9516 0.076 Uiso 0.50 1 calc PR
H23D H -0.3295 0.0899 0.8823 0.076 Uiso 0.50 1 calc PR
H23E H -0.3129 0.0167 0.9561 0.076 Uiso 0.50 1 calc PR
H23F H -0.2189 0.0445 0.8219 0.076 Uiso 0.50 1 calc PR

loop_
_atom_site_aniso_label
_atom_site_aniso_U_11
_atom_site_aniso_U_22
_atom_site_aniso_U_33
_atom_site_aniso_U_23
_atom_site_aniso_U_13
_atom_site_aniso_U_12
C1 0.0264(18) 0.0146(14) 0.0254(17) 0.0007(13) -0.0030(15) 0.0030(13)
C2 0.031(2) 0.0299(17) 0.0214(16) 0.0000(14) 0.0001(15) 0.0051(14)
C3 0.0272(19) 0.0295(16) 0.0167(15) 0.0027(13) 0.0065(14) -0.0037(15)
O4 0.0425(15) 0.0404(13) 0.0224(12) -0.0066(11) -0.0012(12) 0.0073(12)
C5 0.0250(18) 0.0300(17) 0.0242(16) -0.0012(13) 0.0021(15) 0.0016(15)
C6 0.031(2) 0.055(2) 0.030(2) -0.0014(18) 0.0053(17) 0.0095(19)
C7 0.021(2) 0.055(2) 0.041(2) -0.0006(19) 0.0005(16) 0.0056(17)
C8 0.028(2) 0.0305(18) 0.0329(19) -0.0017(15) -0.0065(16) -0.0026(15)
C9 0.029(2) 0.040(2) 0.041(2) 0.0039(17) -0.0121(18) -0.0009(16)
C10 0.0249(18) 0.0272(16) 0.0263(17) 0.0006(13) -0.0001(15) 0.0000(14)
C11 0.0213(17) 0.0262(17) 0.0260(17) -0.0033(13) -0.0039(15) -0.0019(13)
O12 0.0281(13) 0.0218(11) 0.0444(14) 0.0030(10) -0.0133(12) -0.0011(10)
C13 0.0222(17) 0.0203(15) 0.0210(16) -0.0023(13) -0.0012(14) -0.0014(13)
C14 0.0263(19) 0.0300(18) 0.037(2) -0.0096(16) -0.0046(16) 0.0033(14)
C15 0.0246(19) 0.049(2) 0.0216(17) 0.0017(16) -0.0016(15) 0.0042(16)
C16 0.028(2) 0.060(2) 0.0279(19) 0.0049(18) 0.0029(17) 0.0026(18)
C17 0.0235(19) 0.0396(19) 0.0345(19) -0.0005(17) -0.0009(16) 0.0032(16)
C18 0.0260(19) 0.0239(16) 0.0282(17) 0.0013(14) 0.0018(16) 0.0051(14)
C19 0.035(2) 0.0278(18) 0.041(2) -0.0047(16) -0.0049(19) 0.0097(15)
C20 0.0216(18) 0.0320(17) 0.0384(19) 0.0025(16) 0.0012(17) 0.0043(16)
O21 0.095(3) 0.0452(17) 0.078(2) -0.0021(16) -0.057(2) 0.0209(16)
O22 0.0467(17) 0.0332(14) 0.0620(18) -0.0053(12) -0.0299(15) 0.0016(12)
C23 0.040(2) 0.052(2) 0.060(3) -0.014(2) -0.017(2) -0.002(2)

loop_
_atom_type_symbol
_atom_type_description
_atom_type_scat_dispersion_real
_atom_type_scat_dispersion_imag
_atom_type_scat_source
C C 0.0033 0.0016 'International Tables Vol C Tables 4.2.6.8 and 6.1.1.4'
H H 0.0000 0.0000 'International Tables Vol C Tables 4.2.6.8 and 6.1.1.4'
O O 0.0106 0.0060 'International Tables Vol C Tables 4.2.6.8 and 6.1.1.4'

loop_
_geom_angle_atom_site_label_1
_geom_angle_atom_site_label_2
_geom_angle_atom_site_label_3
_geom_angle
C2 C1 C13 112.6(3)
C2 C1 C18 112.0(2)
C13 C1 C18 116.0(3)
C3 C2 C1 109.7(2)
O4 C3 C2 121.6(3)
O4 C3 C5 122.8(3)
C2 C3 C5 115.6(3)
C6 C5 C3 112.8(3)
C6 C5 C11 112.7(3)
C3 C5 C11 107.8(3)
C5 C6 C7 111.1(3)
C6 C7 C8 111.6(3)
C9 C8 C10 110.7(3)
C9 C8 C7 112.1(3)
C10 C8 C7 109.6(3)
C8 C10 C11 116.0(3)
O12 C11 C10 110.3(2)
O12 C11 C5 106.3(2)
C10 C11 C5 109.3(3)
O12 C11 C13 107.3(2)
C10 C11 C13 112.9(2)
C5 C11 C13 110.5(2)
C15 C13 C14 108.8(3)
C15 C13 C1 108.4(2)
C14 C13 C1 113.5(3)
C15 C13 C11 109.8(2)
C14 C13 C11 110.0(2)
C1 C13 C11 106.3(2)
C16 C15 C13 113.0(3)
C15 C16 C17 111.5(3)
C16 C17 C18 112.5(3)
C20 C18 C19 106.6(3)
C20 C18 C17 107.8(3)
C19 C18 C17 111.3(3)
C20 C18 C1 108.6(2)
C19 C18 C1 114.4(3)
C17 C18 C1 107.9(3)
O21 C20 O22 121.9(3)
O21 C20 C18 125.1(3)
O22 C20 C18 113.0(3)
C20 O22 C23 116.4(3)

loop_
_geom_bond_atom_site_label_1
_geom_bond_atom_site_label_2
_geom_bond_distance
C1 C2 1.542(4)
C1 C13 1.549(4)
C1 C18 1.577(4)
C2 C3 1.507(4)
C3 O4 1.215(4)
C3 C5 1.509(5)
C5 C6 1.507(5)
C5 C11 1.564(4)
C6 C7 1.522(5)
C7 C8 1.532(5)
C8 C9 1.519(5)
C8 C10 1.528(5)
C10 C11 1.541(4)
C11 O12 1.427(4)
C11 C13 1.577(4)
C13 C15 1.539(4)
C13 C14 1.546(4)
C15 C16 1.522(5)
C16 C17 1.523(5)
C17 C18 1.543(5)
C18 C20 1.536(5)
C18 C19 1.538(4)
C20 O21 1.182(4)
C20 O22 1.332(4)
O22 C23 1.440(4)

loop_
_geom_hbond_atom_site_label_D
_geom_hbond_atom_site_label_H
_geom_hbond_atom_site_label_A
_geom_hbond_distance_DH
_geom_hbond_distance_HA
_geom_hbond_distance_DA
_geom_hbond_angle_DHA
_geom_hbond_site_symmetry_A
O12 H12A O4 0.83 2.14 2.909(3) 154.6 2

loop_
_geom_torsion_atom_site_label_1
_geom_torsion_atom_site_label_2
_geom_torsion_atom_site_label_3
_geom_torsion_atom_site_label_4
_geom_torsion
C13 C1 C2 C3 55.0(3)
C18 C1 C2 C3 -172.1(2)
C1 C2 C3 O4 123.9(3)
C1 C2 C3 C5 -54.0(4)
O4 C3 C5 C6 3.5(5)
C2 C3 C5 C6 -178.6(3)
O4 C3 C5 C11 -121.6(3)
C2 C3 C5 C11 56.2(3)
C3 C5 C6 C7 -179.4(3)
C11 C5 C6 C7 -57.0(4)
C5 C6 C7 C8 59.2(4)
C6 C7 C8 C9 -178.5(3)
C6 C7 C8 C10 -55.1(4)
C9 C8 C10 C11 176.1(3)
C7 C8 C10 C11 51.9(4)
C8 C10 C11 O12 67.4(4)
C8 C10 C11 C5 -49.1(3)
C8 C10 C11 C13 -172.6(3)
C6 C5 C11 O12 -68.4(3)
C3 C5 C11 O12 56.8(3)
C6 C5 C11 C10 50.6(3)
C3 C5 C11 C10 175.8(2)
C6 C5 C11 C13 175.4(3)
C3 C5 C11 C13 -59.4(3)
C2 C1 C13 C15 -176.9(3)
C18 C1 C13 C15 52.3(3)
C2 C1 C13 C14 62.1(3)
C18 C1 C13 C14 -68.7(3)
C2 C1 C13 C11 -59.0(3)
C18 C1 C13 C11 170.2(2)
O12 C11 C13 C15 62.6(3)
C10 C11 C13 C15 -59.1(3)
C5 C11 C13 C15 178.1(3)
O12 C11 C13 C14 -177.7(3)
C10 C11 C13 C14 60.6(3)
C5 C11 C13 C14 -62.2(3)
O12 C11 C13 C1 -54.4(3)
C10 C11 C13 C1 -176.1(2)
C5 C11 C13 C1 61.1(3)
C14 C13 C15 C16 70.7(4)
C1 C13 C15 C16 -53.2(4)
C11 C13 C15 C16 -168.9(3)
C13 C15 C16 C17 57.7(4)
C15 C16 C17 C18 -58.0(4)
C16 C17 C18 C20 170.6(3)
C16 C17 C18 C19 -72.8(4)
C16 C17 C18 C1 53.5(3)
C2 C1 C18 C20 59.7(3)
C13 C1 C18 C20 -169.2(3)
C2 C1 C18 C19 -59.3(4)
C13 C1 C18 C19 71.8(4)
C2 C1 C18 C17 176.3(3)
C13 C1 C18 C17 -52.6(3)
C19 C18 C20 O21 -2.7(5)
C17 C18 C20 O21 116.9(4)
C1 C18 C20 O21 -126.5(4)
C19 C18 C20 O22 178.0(3)
C17 C18 C20 O22 -62.4(4)
C1 C18 C20 O22 54.3(4)
O21 C20 O22 C23 -0.5(5)
C18 C20 O22 C23 178.7(3)
